data_4072953
loop_
_publ_author_name
'Sarazin, Yann'
'Kaltsoyannis, Nikolas'
'Wright, Joseph A.'
'Bochmann, Manfred'

_publ_section_title
;
 Mono(arene) Complexes of Thallium(I) Supported by a Weakly Coordinating
 Anion
;
_journal_issue 7
_journal_name_full Organometallics
_journal_page_first 1811
_journal_paper_doi 10.1021/om061154b
_journal_volume 26
_journal_year 2007
_chemical_formula_moiety 'C36 H2 B2 F30 N, C10 H10 Fe, C H2 Cl2, Tl'
_chemical_formula_sum 'C47 H14 B2 Cl2 F30 Fe N Tl'
_chemical_formula_weight 1515.33
_chemical_name_common 3.CH~2~Cl~2~
_chemical_name_systematic
;
 \h^5^-[bis(\h^5^-cyclopentadienyl)iron(II)]-\
 \k^5^<i>C</i>^1^,<i>C</i>^2^,<i>C</i>^3^,<i>C</i>^4^,C^5^-thallium(I) 
 bis[tris(pentafluorophenyl)boron]amide dichloromethane solvate
;
_space_group_IT_number 2
_symmetry_cell_setting triclinic
_symmetry_Int_Tables_number 2
_symmetry_space_group_name_Hall '-P 1'
_symmetry_space_group_name_H-M 'P -1'
_atom_sites_solution_hydrogens geom
_atom_sites_solution_primary direct
_atom_sites_solution_secondary difmap
_cell_angle_alpha 94.492(9)
_cell_angle_beta 102.001(8)
_cell_angle_gamma 97.920(6)
_cell_formula_units_Z 2
_cell_length_a 11.2982(7)
_cell_length_b 13.0684(10)
_cell_length_c 16.363(2)
_cell_measurement_reflns_used 10072
_cell_measurement_temperature 140(2)
_cell_measurement_theta_max 33.9661
_cell_measurement_theta_min 3.6749
_cell_volume 2326.3(4)
_computing_cell_refinement 'CrysAlis RED'
_computing_data_collection 'CrysAlis CCD (Oxford Diffraction, 2006)'
_computing_data_reduction 'CrysAlis RED'
_computing_molecular_graphics 'ORTEP-3 (Farrugia, 1997)'
_computing_publication_material
;
SHELXL-97, PLATON (Spek, 2003), WinGX (Farrugia, 1999)
and enCIFer (Allen <i>et al.</i>, 2004)
;
_computing_structure_refinement 'SHELXL-97 (Sheldrick, 1997)'
_computing_structure_solution 'SIR92 (Altomare <i>et al.</i>,  1993)'
_diffrn_ambient_temperature 140(2)
_diffrn_detector_area_resol_mean 16.0050
_diffrn_measured_fraction_theta_full 0.987
_diffrn_measured_fraction_theta_max 0.987
_diffrn_measurement_device_type 'Oxford Diffraction Xcalibur 3/CCD'
_diffrn_measurement_method 'Thin slice \f and \w scans'
_diffrn_radiation_monochromator graphite
_diffrn_radiation_probe x-ray
_diffrn_radiation_source 'Enhance (Mo) X-ray Source'
_diffrn_radiation_type 'Mo K\a'
_diffrn_radiation_wavelength 0.71073
_diffrn_reflns_av_R_equivalents 0.0532
_diffrn_reflns_av_sigmaI/netI 0.0884
_diffrn_reflns_limit_h_max 14
_diffrn_reflns_limit_h_min -14
_diffrn_reflns_limit_k_max 16
_diffrn_reflns_limit_k_min -16
_diffrn_reflns_limit_l_max 21
_diffrn_reflns_limit_l_min -21
_diffrn_reflns_number 30487
_diffrn_reflns_theta_full 27.50
_diffrn_reflns_theta_max 27.50
_diffrn_reflns_theta_min 3.67
_diffrn_standards_number 0
_exptl_absorpt_coefficient_mu 4.047
_exptl_absorpt_correction_T_max 0.960
_exptl_absorpt_correction_T_min 0.394
_exptl_absorpt_correction_type multi-scan
_exptl_absorpt_process_details '(ABSPACK; Oxford Diffraction, 2006)'
_exptl_crystal_colour orange
_exptl_crystal_density_diffrn 2.163
_exptl_crystal_density_method 'not measured'
_exptl_crystal_description plate
_exptl_crystal_F_000 1448
_exptl_crystal_size_max 0.45
_exptl_crystal_size_mid 0.22
_exptl_crystal_size_min 0.01
_refine_diff_density_max 2.439
_refine_diff_density_min -1.220
_refine_diff_density_rms 0.119
_refine_ls_extinction_method none
_refine_ls_goodness_of_fit_ref 0.859
_refine_ls_hydrogen_treatment mixed
_refine_ls_matrix_type full
_refine_ls_number_parameters 763
_refine_ls_number_reflns 10536
_refine_ls_number_restraints 2
_refine_ls_restrained_S_all 0.859
_refine_ls_R_factor_all 0.0851
_refine_ls_R_factor_gt 0.0426
_refine_ls_shift/su_max 0.000
_refine_ls_shift/su_mean 0.000
_refine_ls_structure_factor_coef Fsqd
_refine_ls_weighting_details 'calc w=1/[\s^2^(Fo^2^)+(0.0519P)^2^] where P=(Fo^2^+2Fc^2^)/3'
_refine_ls_weighting_scheme calc
_refine_ls_wR_factor_gt 0.0870
_refine_ls_wR_factor_ref 0.0953
_reflns_number_gt 6330
_reflns_number_total 10536
_reflns_threshold_expression I>2\s(I)
_cod_data_source_file om061154bsi20061221_111732.cif
_cod_data_source_block 3
_cod_database_code 4072953

loop_
_symmetry_equiv_pos_as_xyz
'x, y, z'
'-x, -y, -z'

loop_
_atom_site_label
_atom_site_type_symbol
_atom_site_fract_x
_atom_site_fract_y
_atom_site_fract_z
_atom_site_U_iso_or_equiv
_atom_site_adp_type
_atom_site_occupancy
_atom_site_symmetry_multiplicity
_atom_site_calc_flag
_atom_site_refinement_flags
Tl1 Tl 0.73922(2) 0.375898(19) 0.227331(17) 0.04645(9) Uani 1 1 d .
Fe1 Fe 0.48052(6) 0.54743(5) 0.32933(4) 0.02231(16) Uani 1 1 d .
C1 C 0.6363(4) 0.5740(4) 0.2841(4) 0.0339(13) Uani 1 1 d .
H1 H 0.6804 0.6396 0.2789 0.041 Uiso 1 1 calc R
C2 C 0.6561(4) 0.5180(4) 0.3561(3) 0.0272(11) Uani 1 1 d .
H2 H 0.7152 0.5397 0.4071 0.033 Uiso 1 1 calc R
C3 C 0.5711(4) 0.4239(4) 0.3375(3) 0.0241(11) Uani 1 1 d .
H3 H 0.5637 0.3717 0.3742 0.029 Uiso 1 1 calc R
C4 C 0.4997(4) 0.4210(4) 0.2556(3) 0.0273(11) Uani 1 1 d .
H4 H 0.4362 0.3667 0.2273 0.033 Uiso 1 1 calc R
C5 C 0.5403(4) 0.5152(4) 0.2223(3) 0.0318(12) Uani 1 1 d .
H5 H 0.5080 0.5343 0.1683 0.038 Uiso 1 1 calc R
C6 C 0.3018(4) 0.5300(4) 0.3398(4) 0.0321(12) Uani 1 1 d .
H6 H 0.2408 0.4711 0.3182 0.038 Uiso 1 1 calc R
C7 C 0.3290(4) 0.6171(4) 0.2968(3) 0.0334(12) Uani 1 1 d .
H7 H 0.2903 0.6268 0.2412 0.040 Uiso 1 1 calc R
C8 C 0.4236(4) 0.6867(4) 0.3515(4) 0.0357(13) Uani 1 1 d .
H8 H 0.4591 0.7523 0.3392 0.043 Uiso 1 1 calc R
C9 C 0.4571(4) 0.6433(4) 0.4276(3) 0.0329(12) Uani 1 1 d .
H9 H 0.5193 0.6739 0.4750 0.040 Uiso 1 1 calc R
C10 C 0.3814(4) 0.5459(4) 0.4205(3) 0.0327(12) Uani 1 1 d .
H10 H 0.3836 0.4994 0.4624 0.039 Uiso 1 1 calc R
C11 C 0.8506(7) 0.5591(6) 0.0532(5) 0.086(3) Uani 1 1 d .
H11A H 0.8358 0.6226 0.0841 0.103 Uiso 1 1 calc R
H11B H 0.8752 0.5791 0.0013 0.103 Uiso 1 1 calc R
C12 C -0.1106(4) -0.1503(3) 0.5617(3) 0.0185(10) Uani 1 1 d .
C13 C -0.1991(4) -0.2188(3) 0.5825(3) 0.0201(10) Uani 1 1 d .
C14 C -0.2519(4) -0.1886(3) 0.6468(3) 0.0201(10) Uani 1 1 d .
C15 C -0.2152(4) -0.0900(3) 0.6904(3) 0.0165(9) Uani 1 1 d .
C16 C -0.1276(4) -0.0162(3) 0.6714(3) 0.0148(9) Uani 1 1 d .
C17 C -0.0766(4) -0.0534(3) 0.6057(3) 0.0160(9) Uani 1 1 d .
C18 C 0.2518(4) 0.0820(3) 0.8821(3) 0.0159(9) Uani 1 1 d .
C19 C 0.2878(4) 0.0343(3) 0.9538(3) 0.0180(10) Uani 1 1 d .
C20 C 0.3712(4) 0.0832(4) 1.0250(3) 0.0221(10) Uani 1 1 d .
C21 C 0.4227(4) 0.1843(4) 1.0272(3) 0.0210(10) Uani 1 1 d .
C22 C 0.3922(4) 0.2353(3) 0.9575(3) 0.0210(10) Uani 1 1 d .
C23 C 0.3115(4) 0.1837(3) 0.8881(3) 0.0185(10) Uani 1 1 d .
C24 C 0.0718(4) -0.0817(3) 0.8025(3) 0.0155(9) Uani 1 1 d .
C25 C 0.0021(4) -0.0797(3) 0.8629(3) 0.0163(9) Uani 1 1 d .
C26 C -0.0784(4) -0.1649(4) 0.8762(3) 0.0203(10) Uani 1 1 d .
C27 C -0.0891(4) -0.2568(4) 0.8285(3) 0.0225(11) Uani 1 1 d .
C28 C -0.0225(4) -0.2640(3) 0.7677(3) 0.0193(10) Uani 1 1 d .
C29 C 0.0543(4) -0.1766(3) 0.7550(3) 0.0177(10) Uani 1 1 d .
C30 C 0.2587(4) 0.0061(3) 0.7327(3) 0.0148(9) Uani 1 1 d .
C31 C 0.2878(4) 0.0608(4) 0.6671(3) 0.0195(10) Uani 1 1 d .
C32 C 0.3712(4) 0.0370(4) 0.6208(3) 0.0208(10) Uani 1 1 d .
C33 C 0.4341(4) -0.0445(4) 0.6383(3) 0.0233(11) Uani 1 1 d .
C34 C 0.4133(4) -0.0985(4) 0.7047(3) 0.0218(10) Uani 1 1 d .
C35 C 0.3304(4) -0.0712(3) 0.7491(3) 0.0177(10) Uani 1 1 d .
C36 C -0.0904(4) 0.1922(3) 0.6510(3) 0.0150(9) Uani 1 1 d .
C37 C -0.0224(4) 0.2913(3) 0.6709(3) 0.0173(9) Uani 1 1 d .
C38 C -0.0336(4) 0.3708(3) 0.6219(3) 0.0199(10) Uani 1 1 d .
C39 C -0.1184(4) 0.3560(4) 0.5473(3) 0.0224(10) Uani 1 1 d .
C40 C -0.1900(4) 0.2598(4) 0.5236(3) 0.0233(11) Uani 1 1 d .
C41 C -0.1751(4) 0.1810(3) 0.5747(3) 0.0183(10) Uani 1 1 d .
C42 C -0.1412(4) 0.1426(3) 0.7915(3) 0.0164(9) Uani 1 1 d .
C43 C -0.0867(4) 0.1922(3) 0.8703(3) 0.0177(10) Uani 1 1 d .
C44 C -0.1497(4) 0.2268(3) 0.9286(3) 0.0214(10) Uani 1 1 d .
C45 C -0.2760(4) 0.2126(4) 0.9075(3) 0.0230(10) Uani 1 1 d .
C46 C -0.3349(4) 0.1686(3) 0.8288(3) 0.0217(10) Uani 1 1 d .
C47 C -0.2685(4) 0.1370(3) 0.7730(3) 0.0168(9) Uani 1 1 d .
B1 B -0.0740(4) 0.1010(4) 0.7177(3) 0.0158(10) Uani 1 1 d .
B2 B 0.1606(4) 0.0258(4) 0.7914(3) 0.0161(11) Uani 1 1 d .
Cl1 Cl 0.97226(17) 0.50994(13) 0.11615(11) 0.0637(5) Uani 1 1 d .
Cl2 Cl 0.71590(19) 0.47192(17) 0.02578(18) 0.0975(8) Uani 1 1 d .
F1 F -0.0535(2) -0.1802(2) 0.50217(16) 0.0252(6) Uani 1 1 d .
F2 F -0.2327(2) -0.3149(2) 0.54258(18) 0.0309(7) Uani 1 1 d .
F3 F -0.3358(2) -0.25773(19) 0.67008(18) 0.0307(7) Uani 1 1 d .
F4 F -0.2675(2) -0.07107(19) 0.75607(16) 0.0214(6) Uani 1 1 d .
F5 F 0.0137(2) 0.01141(19) 0.58452(15) 0.0214(6) Uani 1 1 d .
F6 F 0.2406(2) -0.0654(2) 0.95867(16) 0.0262(6) Uani 1 1 d .
F7 F 0.4003(2) 0.0314(2) 1.09250(17) 0.0355(7) Uani 1 1 d .
F8 F 0.5025(2) 0.2349(2) 1.09624(17) 0.0333(7) Uani 1 1 d .
F9 F 0.4443(2) 0.3348(2) 0.95803(18) 0.0339(7) Uani 1 1 d .
F10 F 0.2901(2) 0.2390(2) 0.82093(17) 0.0274(6) Uani 1 1 d .
F11 F 0.0103(2) 0.00792(19) 0.91356(15) 0.0208(6) Uani 1 1 d .
F12 F -0.1425(2) -0.1562(2) 0.93558(16) 0.0283(6) Uani 1 1 d .
F13 F -0.1652(2) -0.3408(2) 0.84038(18) 0.0326(7) Uani 1 1 d .
F14 F -0.0341(2) -0.3540(2) 0.71824(18) 0.0308(7) Uani 1 1 d .
F15 F 0.1107(2) -0.19249(19) 0.69080(15) 0.0208(6) Uani 1 1 d .
F16 F 0.2329(2) 0.14359(19) 0.64504(16) 0.0239(6) Uani 1 1 d .
F17 F 0.3904(2) 0.0924(2) 0.55845(16) 0.0296(6) Uani 1 1 d .
F18 F 0.5113(2) -0.0724(2) 0.59241(17) 0.0328(7) Uani 1 1 d .
F19 F 0.4706(2) -0.1804(2) 0.72320(18) 0.0309(7) Uani 1 1 d .
F20 F 0.3161(2) -0.12936(19) 0.81334(16) 0.0227(6) Uani 1 1 d .
F21 F 0.0617(2) 0.31540(19) 0.74526(16) 0.0243(6) Uani 1 1 d .
F22 F 0.0373(2) 0.4654(2) 0.64707(18) 0.0307(7) Uani 1 1 d .
F23 F -0.1315(2) 0.4320(2) 0.49741(18) 0.0348(7) Uani 1 1 d .
F24 F -0.2734(2) 0.2435(2) 0.45023(17) 0.0329(7) Uani 1 1 d .
F25 F -0.2486(2) 0.0894(2) 0.54532(16) 0.0261(6) Uani 1 1 d .
F26 F 0.0380(2) 0.21113(19) 0.89732(16) 0.0233(6) Uani 1 1 d .
F27 F -0.0898(2) 0.2733(2) 1.00442(16) 0.0308(7) Uani 1 1 d .
F28 F -0.3390(2) 0.2413(2) 0.96375(18) 0.0350(7) Uani 1 1 d .
F29 F -0.4587(2) 0.1564(2) 0.80643(17) 0.0303(7) Uani 1 1 d .
F30 F -0.3322(2) 0.09806(19) 0.69519(15) 0.0207(6) Uani 1 1 d .
N1 N 0.0736(3) 0.1087(3) 0.7525(2) 0.0162(8) Uani 1 1 d D
H101 H 0.099(4) 0.166(2) 0.787(2) 0.019 Uiso 1 1 d D
H102 H 0.105(4) 0.128(3) 0.711(2) 0.019 Uiso 1 1 d D

loop_
_atom_site_aniso_label
_atom_site_aniso_U_11
_atom_site_aniso_U_22
_atom_site_aniso_U_33
_atom_site_aniso_U_23
_atom_site_aniso_U_13
_atom_site_aniso_U_12
Tl1 0.03281(13) 0.04380(16) 0.06752(19) 0.00559(12) 0.01942(11) 0.01018(10)
Fe1 0.0192(3) 0.0200(4) 0.0279(4) 0.0082(3) 0.0043(3) 0.0022(3)
C1 0.027(3) 0.029(3) 0.052(4) 0.017(3) 0.019(3) 0.003(2)
C2 0.016(2) 0.032(3) 0.032(3) 0.004(2) 0.003(2) 0.003(2)
C3 0.029(3) 0.018(3) 0.031(3) 0.011(2) 0.013(2) 0.007(2)
C4 0.025(3) 0.026(3) 0.030(3) 0.000(2) 0.007(2) -0.001(2)
C5 0.032(3) 0.043(3) 0.026(3) 0.016(2) 0.008(2) 0.013(2)
C6 0.017(2) 0.029(3) 0.050(4) 0.002(3) 0.008(2) 0.003(2)
C7 0.024(3) 0.037(3) 0.037(3) 0.006(3) -0.004(2) 0.013(2)
C8 0.031(3) 0.017(3) 0.059(4) 0.007(3) 0.007(3) 0.008(2)
C9 0.024(3) 0.034(3) 0.037(3) -0.004(2) -0.002(2) 0.007(2)
C10 0.028(3) 0.039(3) 0.034(3) 0.006(2) 0.012(2) 0.007(2)
C11 0.100(6) 0.052(5) 0.079(6) 0.006(4) -0.018(5) -0.019(4)
C12 0.018(2) 0.022(3) 0.016(2) 0.0002(19) 0.0037(19) 0.0062(19)
C13 0.019(2) 0.014(2) 0.025(3) -0.002(2) 0.000(2) 0.0044(18)
C14 0.012(2) 0.016(2) 0.032(3) 0.005(2) 0.0066(19) -0.0018(17)
C15 0.011(2) 0.022(3) 0.018(2) 0.0047(19) 0.0040(18) 0.0041(17)
C16 0.011(2) 0.018(2) 0.015(2) 0.0052(18) 0.0003(17) 0.0046(17)
C17 0.014(2) 0.017(2) 0.016(2) 0.0060(19) 0.0030(18) -0.0008(17)
C18 0.012(2) 0.020(2) 0.018(2) 0.0056(19) 0.0053(18) 0.0059(18)
C19 0.014(2) 0.018(2) 0.023(3) 0.006(2) 0.0055(19) -0.0004(18)
C20 0.018(2) 0.032(3) 0.017(2) 0.009(2) 0.004(2) 0.005(2)
C21 0.018(2) 0.027(3) 0.015(2) -0.003(2) 0.0003(19) 0.0029(19)
C22 0.016(2) 0.019(3) 0.029(3) 0.003(2) 0.006(2) 0.0022(18)
C23 0.015(2) 0.020(3) 0.020(3) 0.008(2) 0.0017(19) 0.0045(18)
C24 0.013(2) 0.018(2) 0.015(2) 0.0040(19) 0.0015(18) 0.0039(17)
C25 0.015(2) 0.016(2) 0.019(2) 0.0047(19) 0.0028(18) 0.0040(17)
C26 0.020(2) 0.027(3) 0.017(2) 0.009(2) 0.0093(19) 0.006(2)
C27 0.018(2) 0.021(3) 0.029(3) 0.010(2) 0.005(2) -0.0007(19)
C28 0.018(2) 0.014(2) 0.024(3) -0.0013(19) -0.0002(19) 0.0037(18)
C29 0.016(2) 0.022(3) 0.018(2) 0.004(2) 0.0063(18) 0.0054(18)
C30 0.014(2) 0.015(2) 0.013(2) 0.0017(18) 0.0007(17) -0.0009(17)
C31 0.013(2) 0.024(3) 0.019(2) 0.002(2) 0.0012(18) 0.0006(18)
C32 0.016(2) 0.031(3) 0.013(2) 0.001(2) 0.0041(18) -0.0042(19)
C33 0.011(2) 0.033(3) 0.027(3) -0.005(2) 0.0099(19) 0.0000(19)
C34 0.015(2) 0.026(3) 0.023(3) -0.002(2) 0.0025(19) 0.0011(19)
C35 0.012(2) 0.023(3) 0.018(2) 0.0026(19) 0.0031(18) -0.0011(18)
C36 0.015(2) 0.018(2) 0.013(2) 0.0021(18) 0.0061(18) 0.0030(17)
C37 0.012(2) 0.019(2) 0.020(2) 0.0007(19) 0.0019(18) 0.0033(17)
C38 0.016(2) 0.011(2) 0.033(3) -0.001(2) 0.010(2) -0.0018(18)
C39 0.024(2) 0.022(3) 0.026(3) 0.013(2) 0.009(2) 0.011(2)
C40 0.022(2) 0.027(3) 0.020(3) 0.007(2) 0.001(2) 0.006(2)
C41 0.017(2) 0.016(2) 0.021(3) 0.0014(19) 0.0042(19) -0.0004(18)
C42 0.018(2) 0.013(2) 0.019(2) 0.0064(19) 0.0045(18) 0.0013(17)
C43 0.015(2) 0.015(2) 0.023(3) 0.0051(19) 0.0022(19) 0.0033(18)
C44 0.027(3) 0.021(3) 0.016(2) 0.002(2) 0.004(2) 0.005(2)
C45 0.030(3) 0.022(3) 0.021(3) 0.004(2) 0.013(2) 0.010(2)
C46 0.016(2) 0.019(3) 0.034(3) 0.006(2) 0.010(2) 0.0049(18)
C47 0.018(2) 0.015(2) 0.018(2) 0.0046(19) 0.0046(19) -0.0003(17)
B1 0.017(2) 0.015(3) 0.017(3) 0.002(2) 0.004(2) 0.003(2)
B2 0.014(2) 0.020(3) 0.013(3) 0.004(2) 0.003(2) -0.001(2)
Cl1 0.0809(12) 0.0455(10) 0.0590(11) -0.0085(8) 0.0081(9) 0.0094(8)
Cl2 0.0653(13) 0.0684(14) 0.150(2) 0.0142(14) 0.0092(13) 0.0022(10)
F1 0.0292(15) 0.0261(15) 0.0216(15) -0.0030(12) 0.0122(12) 0.0020(11)
F2 0.0322(15) 0.0182(15) 0.0395(18) -0.0092(13) 0.0105(13) -0.0025(12)
F3 0.0244(14) 0.0188(15) 0.0497(19) -0.0011(13) 0.0185(13) -0.0063(11)
F4 0.0168(12) 0.0226(15) 0.0287(15) 0.0041(12) 0.0150(11) 0.0002(10)
F5 0.0224(13) 0.0233(15) 0.0199(14) 0.0034(11) 0.0109(11) -0.0010(11)
F6 0.0270(14) 0.0245(15) 0.0245(15) 0.0131(12) 0.0007(12) -0.0024(11)
F7 0.0349(16) 0.0442(19) 0.0233(16) 0.0167(14) -0.0018(12) -0.0029(13)
F8 0.0328(16) 0.0367(18) 0.0221(16) -0.0022(13) -0.0074(12) 0.0001(13)
F9 0.0305(15) 0.0214(16) 0.0413(18) 0.0051(13) -0.0054(13) -0.0056(12)
F10 0.0234(14) 0.0260(16) 0.0271(16) 0.0139(12) -0.0050(11) -0.0064(11)
F11 0.0218(13) 0.0216(15) 0.0198(14) 0.0002(11) 0.0090(11) 0.0007(10)
F12 0.0248(14) 0.0375(17) 0.0271(16) 0.0105(13) 0.0164(12) -0.0001(12)
F13 0.0285(15) 0.0224(16) 0.0468(19) 0.0088(13) 0.0149(13) -0.0087(12)
F14 0.0273(15) 0.0220(16) 0.0399(18) -0.0044(13) 0.0076(13) -0.0029(11)
F15 0.0177(13) 0.0238(15) 0.0215(14) -0.0026(11) 0.0077(11) 0.0025(10)
F16 0.0219(13) 0.0238(15) 0.0283(15) 0.0089(12) 0.0078(11) 0.0049(11)
F17 0.0296(15) 0.0376(17) 0.0233(15) 0.0053(13) 0.0155(12) -0.0046(12)
F18 0.0220(14) 0.0465(19) 0.0320(17) -0.0061(14) 0.0172(12) 0.0019(12)
F19 0.0247(14) 0.0302(16) 0.0403(18) 0.0007(13) 0.0088(13) 0.0119(12)
F20 0.0193(13) 0.0266(15) 0.0255(15) 0.0118(12) 0.0059(11) 0.0083(11)
F21 0.0248(14) 0.0182(14) 0.0233(15) 0.0004(11) -0.0048(11) -0.0032(11)
F22 0.0322(15) 0.0205(15) 0.0363(17) 0.0079(13) 0.0026(13) -0.0015(12)
F23 0.0394(17) 0.0308(17) 0.0361(18) 0.0192(14) 0.0060(14) 0.0065(13)
F24 0.0340(16) 0.0354(17) 0.0228(16) 0.0081(13) -0.0089(12) 0.0030(13)
F25 0.0253(14) 0.0228(15) 0.0239(15) 0.0035(12) -0.0040(11) -0.0034(11)
F26 0.0189(13) 0.0290(16) 0.0203(14) 0.0014(12) 0.0013(11) 0.0030(11)
F27 0.0379(16) 0.0356(17) 0.0161(15) -0.0071(12) 0.0012(12) 0.0091(13)
F28 0.0335(16) 0.0485(19) 0.0305(17) 0.0011(14) 0.0181(13) 0.0168(13)
F29 0.0158(13) 0.0412(18) 0.0359(17) 0.0037(14) 0.0102(12) 0.0049(12)
F30 0.0150(12) 0.0255(15) 0.0201(14) 0.0007(11) 0.0016(11) 0.0028(10)
N1 0.0135(18) 0.018(2) 0.017(2) 0.0047(16) 0.0043(15) -0.0001(15)

loop_
_atom_type_symbol
_atom_type_description
_atom_type_scat_dispersion_real
_atom_type_scat_dispersion_imag
_atom_type_scat_source
C C 0.0033 0.0016 'International Tables Vol C Tables 4.2.6.8 and 6.1.1.4'
H H 0.0000 0.0000 'International Tables Vol C Tables 4.2.6.8 and 6.1.1.4'
B B 0.0013 0.0007 'International Tables Vol C Tables 4.2.6.8 and 6.1.1.4'
Cl Cl 0.1484 0.1585 'International Tables Vol C Tables 4.2.6.8 and 6.1.1.4'
F F 0.0171 0.0103 'International Tables Vol C Tables 4.2.6.8 and 6.1.1.4'
Fe Fe 0.3463 0.8444 'International Tables Vol C Tables 4.2.6.8 and 6.1.1.4'
N N 0.0061 0.0033 'International Tables Vol C Tables 4.2.6.8 and 6.1.1.4'
Tl Tl -2.8358 9.6688 'International Tables Vol C Tables 4.2.6.8 and 6.1.1.4'

loop_
_geom_angle_atom_site_label_1
_geom_angle_atom_site_label_2
_geom_angle_atom_site_label_3
_geom_angle
C3 Fe1 C4 40.61(19)
C3 Fe1 C2 40.97(19)
C4 Fe1 C2 68.8(2)
C3 Fe1 C5 68.94(19)
C4 Fe1 C5 41.5(2)
C2 Fe1 C5 68.7(2)
C3 Fe1 C10 107.7(2)
C4 Fe1 C10 125.7(2)
C2 Fe1 C10 120.0(2)
C5 Fe1 C10 163.6(2)
C3 Fe1 C7 154.0(2)
C4 Fe1 C7 119.4(2)
C2 Fe1 C7 163.6(2)
C5 Fe1 C7 107.3(2)
C10 Fe1 C7 68.3(2)
C3 Fe1 C8 164.1(2)
C4 Fe1 C8 154.4(2)
C2 Fe1 C8 126.8(2)
C5 Fe1 C8 119.7(2)
C10 Fe1 C8 67.8(2)
C7 Fe1 C8 40.3(2)
C3 Fe1 C9 126.4(2)
C4 Fe1 C9 163.3(2)
C2 Fe1 C9 108.1(2)
C5 Fe1 C9 154.2(2)
C10 Fe1 C9 40.5(2)
C7 Fe1 C9 68.2(2)
C8 Fe1 C9 40.4(2)
C3 Fe1 C1 68.82(19)
C4 Fe1 C1 68.8(2)
C2 Fe1 C1 41.0(2)
C5 Fe1 C1 40.4(2)
C10 Fe1 C1 154.9(2)
C7 Fe1 C1 125.9(2)
C8 Fe1 C1 108.4(2)
C9 Fe1 C1 120.3(2)
C3 Fe1 C6 119.64(19)
C4 Fe1 C6 107.3(2)
C2 Fe1 C6 154.5(2)
C5 Fe1 C6 126.0(2)
C10 Fe1 C6 40.6(2)
C7 Fe1 C6 40.5(2)
C8 Fe1 C6 67.6(2)
C9 Fe1 C6 68.1(2)
C1 Fe1 C6 163.1(2)
C5 C1 C2 108.3(4)
C5 C1 Fe1 69.6(3)
C2 C1 Fe1 69.2(3)
C5 C1 H1 125.9
C2 C1 H1 125.9
Fe1 C1 H1 126.9
C3 C2 C1 107.6(4)
C3 C2 Fe1 69.1(3)
C1 C2 Fe1 69.8(3)
C3 C2 H2 126.2
C1 C2 H2 126.2
Fe1 C2 H2 126.5
C4 C3 C2 108.6(4)
C4 C3 Fe1 69.9(3)
C2 C3 Fe1 69.9(3)
C4 C3 H3 125.7
C2 C3 H3 125.7
Fe1 C3 H3 126.0
C3 C4 C5 107.7(4)
C3 C4 Fe1 69.4(3)
C5 C4 Fe1 69.5(3)
C3 C4 H4 126.2
C5 C4 H4 126.2
Fe1 C4 H4 126.4
C1 C5 C4 107.8(4)
C1 C5 Fe1 70.0(3)
C4 C5 Fe1 69.0(3)
C1 C5 H5 126.1
C4 C5 H5 126.1
Fe1 C5 H5 126.4
C7 C6 C10 108.1(5)
C7 C6 Fe1 69.6(3)
C10 C6 Fe1 69.6(3)
C7 C6 H6 125.9
C10 C6 H6 125.9
Fe1 C6 H6 126.4
C8 C7 C6 107.5(5)
C8 C7 Fe1 69.9(3)
C6 C7 Fe1 69.8(3)
C8 C7 H7 126.2
C6 C7 H7 126.2
Fe1 C7 H7 125.6
C7 C8 C9 108.9(5)
C7 C8 Fe1 69.8(3)
C9 C8 Fe1 69.8(3)
C7 C8 H8 125.5
C9 C8 H8 125.5
Fe1 C8 H8 126.4
C8 C9 C10 107.6(5)
C8 C9 Fe1 69.8(3)
C10 C9 Fe1 69.7(3)
C8 C9 H9 126.2
C10 C9 H9 126.2
Fe1 C9 H9 125.9
C9 C10 C6 107.9(5)
C9 C10 Fe1 69.8(3)
C6 C10 Fe1 69.8(3)
C9 C10 H10 126.1
C6 C10 H10 126.1
Fe1 C10 H10 125.9
Cl2 C11 Cl1 113.5(4)
Cl2 C11 H11A 108.9
Cl1 C11 H11A 108.9
Cl2 C11 H11B 108.9
Cl1 C11 H11B 108.9
H11A C11 H11B 107.7
F1 C12 C13 119.8(4)
F1 C12 C17 120.9(4)
C13 C12 C17 119.2(4)
F2 C13 C12 121.1(4)
F2 C13 C14 119.8(4)
C12 C13 C14 119.0(4)
F3 C14 C13 119.2(4)
F3 C14 C15 120.2(4)
C13 C14 C15 120.4(4)
F4 C15 C16 121.2(4)
F4 C15 C14 115.4(4)
C16 C15 C14 123.4(4)
C15 C16 C17 112.7(4)
C15 C16 B1 128.8(4)
C17 C16 B1 118.4(4)
F5 C17 C12 117.3(4)
F5 C17 C16 117.5(4)
C12 C17 C16 125.2(4)
C19 C18 C23 112.8(4)
C19 C18 B2 126.6(4)
C23 C18 B2 120.3(4)
F6 C19 C20 115.2(4)
F6 C19 C18 121.0(4)
C20 C19 C18 123.9(4)
F7 C20 C21 120.0(4)
F7 C20 C19 120.1(4)
C21 C20 C19 119.9(4)
F8 C21 C20 121.5(4)
F8 C21 C22 119.6(4)
C20 C21 C22 118.9(4)
F9 C22 C23 121.0(4)
F9 C22 C21 119.7(4)
C23 C22 C21 119.3(4)
F10 C23 C22 115.2(4)
F10 C23 C18 119.6(4)
C22 C23 C18 125.2(4)
C29 C24 C25 113.7(4)
C29 C24 B2 126.8(4)
C25 C24 B2 119.4(4)
F11 C25 C24 119.9(4)
F11 C25 C26 115.8(4)
C24 C25 C26 124.3(4)
F12 C26 C27 120.6(4)
F12 C26 C25 120.4(4)
C27 C26 C25 119.0(4)
F13 C27 C26 120.3(4)
F13 C27 C28 120.1(4)
C26 C27 C28 119.6(4)
F14 C28 C27 120.5(4)
F14 C28 C29 119.7(4)
C27 C28 C29 119.7(4)
F15 C29 C24 122.3(4)
F15 C29 C28 114.0(4)
C24 C29 C28 123.7(4)
C35 C30 C31 111.5(4)
C35 C30 B2 119.2(4)
C31 C30 B2 129.2(4)
F16 C31 C32 114.9(4)
F16 C31 C30 120.5(4)
C32 C31 C30 124.7(4)
F17 C32 C33 119.8(4)
F17 C32 C31 120.0(4)
C33 C32 C31 120.1(4)
F18 C33 C32 121.6(4)
F18 C33 C34 120.5(4)
C32 C33 C34 117.9(4)
F19 C34 C35 120.1(4)
F19 C34 C33 120.1(4)
C35 C34 C33 119.7(4)
C34 C35 F20 115.3(4)
C34 C35 C30 126.0(4)
F20 C35 C30 118.7(4)
C37 C36 C41 112.9(4)
C37 C36 B1 121.5(4)
C41 C36 B1 125.5(4)
F21 C37 C38 115.1(4)
F21 C37 C36 119.8(4)
C38 C37 C36 125.1(4)
F22 C38 C37 120.7(4)
F22 C38 C39 119.4(4)
C37 C38 C39 119.9(4)
F23 C39 C38 121.5(4)
F23 C39 C40 120.2(4)
C38 C39 C40 118.3(4)
F24 C40 C39 119.2(4)
F24 C40 C41 120.7(4)
C39 C40 C41 120.1(4)
F25 C41 C40 115.4(4)
F25 C41 C36 120.9(4)
C40 C41 C36 123.7(4)
C43 C42 C47 112.7(4)
C43 C42 B1 128.0(4)
C47 C42 B1 119.0(4)
F26 C43 C42 121.0(4)
F26 C43 C44 114.3(4)
C42 C43 C44 124.6(4)
F27 C44 C45 119.9(4)
F27 C44 C43 120.9(4)
C45 C44 C43 119.1(4)
F28 C45 C46 120.9(4)
F28 C45 C44 120.3(4)
C46 C45 C44 118.9(4)
F29 C46 C45 119.6(4)
F29 C46 C47 120.6(4)
C45 C46 C47 119.9(4)
F30 C47 C46 116.7(4)
F30 C47 C42 118.7(4)
C46 C47 C42 124.6(4)
C16 B1 N1 108.1(3)
C16 B1 C42 116.3(4)
N1 B1 C42 111.8(3)
C16 B1 C36 112.6(4)
N1 B1 C36 105.3(3)
C42 B1 C36 102.1(3)
N1 B2 C30 110.3(3)
N1 B2 C24 108.8(3)
C30 B2 C24 113.6(4)
N1 B2 C18 108.5(3)
C30 B2 C18 102.6(3)
C24 B2 C18 112.9(4)
B1 N1 B2 133.3(3)
B1 N1 H101 108(3)
B2 N1 H101 105(3)
B1 N1 H102 104(3)
B2 N1 H102 103(3)
H101 N1 H102 98(4)

loop_
_geom_bond_atom_site_label_1
_geom_bond_atom_site_label_2
_geom_bond_distance
Fe1 C3 2.025(4)
Fe1 C4 2.032(5)
Fe1 C2 2.037(4)
Fe1 C5 2.038(5)
Fe1 C10 2.042(5)
Fe1 C7 2.042(5)
Fe1 C8 2.043(5)
Fe1 C9 2.044(5)
Fe1 C1 2.044(5)
Fe1 C6 2.045(5)
C1 C5 1.408(7)
C1 C2 1.429(7)
C1 H1 0.9500
C2 C3 1.422(7)
C2 H2 0.9500
C3 C4 1.408(7)
C3 H3 0.9500
C4 C5 1.441(7)
C4 H4 0.9500
C5 H5 0.9500
C6 C7 1.415(7)
C6 C10 1.417(7)
C6 H6 0.9500
C7 C8 1.406(7)
C7 H7 0.9500
C8 C9 1.410(7)
C8 H8 0.9500
C9 C10 1.415(7)
C9 H9 0.9500
C10 H10 0.9500
C11 Cl2 1.724(7)
C11 Cl1 1.767(8)
C11 H11A 0.9900
C11 H11B 0.9900
C12 F1 1.338(5)
C12 C13 1.363(6)
C12 C17 1.370(6)
C13 F2 1.336(5)
C13 C14 1.371(6)
C14 F3 1.352(5)
C14 C15 1.388(6)
C15 F4 1.352(5)
C15 C16 1.386(6)
C16 C17 1.405(6)
C16 B1 1.631(7)
C17 F5 1.354(5)
C18 C19 1.384(6)
C18 C23 1.391(6)
C18 B2 1.669(7)
C19 F6 1.353(5)
C19 C20 1.384(6)
C20 F7 1.347(5)
C20 C21 1.363(7)
C21 F8 1.349(5)
C21 C22 1.372(6)
C22 F9 1.350(5)
C22 C23 1.363(6)
C23 F10 1.361(5)
C24 C29 1.379(6)
C24 C25 1.387(6)
C24 B2 1.655(6)
C25 F11 1.340(5)
C25 C26 1.399(6)
C26 F12 1.334(5)
C26 C27 1.357(6)
C27 F13 1.351(5)
C27 C28 1.371(6)
C28 F14 1.349(5)
C28 C29 1.393(6)
C29 F15 1.353(5)
C30 C35 1.389(6)
C30 C31 1.404(6)
C30 B2 1.644(6)
C31 F16 1.356(5)
C31 C32 1.379(6)
C32 F17 1.332(5)
C32 C33 1.376(6)
C33 F18 1.332(5)
C33 C34 1.384(7)
C34 F19 1.347(5)
C34 C35 1.366(6)
C35 F20 1.368(5)
C36 C37 1.389(6)
C36 C41 1.390(6)
C36 B1 1.681(6)
C37 F21 1.363(5)
C37 C38 1.365(6)
C38 F22 1.360(5)
C38 C39 1.368(7)
C39 F23 1.338(5)
C39 C40 1.378(7)
C40 F24 1.345(5)
C40 C41 1.383(6)
C41 F25 1.349(5)
C42 C43 1.375(6)
C42 C47 1.398(6)
C42 B1 1.651(6)
C43 F26 1.367(5)
C43 C44 1.387(6)
C44 F27 1.336(5)
C44 C45 1.379(6)
C45 F28 1.337(5)
C45 C46 1.362(7)
C46 F29 1.354(5)
C46 C47 1.370(6)
C47 F30 1.347(5)
B1 N1 1.633(6)
B2 N1 1.639(6)
N1 H101 0.873(19)
N1 H102 0.870(19)

loop_
_geom_hbond_atom_site_label_D
_geom_hbond_atom_site_label_H
_geom_hbond_atom_site_label_A
_geom_hbond_distance_DH
_geom_hbond_distance_HA
_geom_hbond_distance_DA
_geom_hbond_angle_DHA
N1 H102 F5 0.870(19) 2.42(4) 2.841(5) 110(3)
N1 H101 F10 0.873(19) 2.17(4) 2.748(4) 123(3)
N1 H102 F16 0.870(19) 1.97(3) 2.785(4) 155(4)
N1 H101 F21 0.873(19) 2.18(4) 2.733(4) 121(4)
N1 H101 F26 0.873(19) 2.14(4) 2.760(5) 128(4)

loop_
_geom_torsion_atom_site_label_1
_geom_torsion_atom_site_label_2
_geom_torsion_atom_site_label_3
_geom_torsion_atom_site_label_4
_geom_torsion
C3 Fe1 C1 C5 82.0(3)
C4 Fe1 C1 C5 38.3(3)
C2 Fe1 C1 C5 119.9(4)
C10 Fe1 C1 C5 168.6(4)
C7 Fe1 C1 C5 -73.4(4)
C8 Fe1 C1 C5 -114.6(3)
C9 Fe1 C1 C5 -157.3(3)
C6 Fe1 C1 C5 -41.3(8)
C3 Fe1 C1 C2 -37.9(3)
C4 Fe1 C1 C2 -81.6(3)
C5 Fe1 C1 C2 -119.9(4)
C10 Fe1 C1 C2 48.7(6)
C7 Fe1 C1 C2 166.7(3)
C8 Fe1 C1 C2 125.4(3)
C9 Fe1 C1 C2 82.8(3)
C6 Fe1 C1 C2 -161.2(6)
C5 C1 C2 C3 0.1(5)
Fe1 C1 C2 C3 59.0(3)
C5 C1 C2 Fe1 -58.8(3)
C4 Fe1 C2 C3 -37.3(3)
C5 Fe1 C2 C3 -82.0(3)
C10 Fe1 C2 C3 82.5(3)
C7 Fe1 C2 C3 -160.6(7)
C8 Fe1 C2 C3 166.1(3)
C9 Fe1 C2 C3 125.2(3)
C1 Fe1 C2 C3 -119.0(4)
C6 Fe1 C2 C3 48.4(6)
C3 Fe1 C2 C1 119.0(4)
C4 Fe1 C2 C1 81.7(3)
C5 Fe1 C2 C1 37.0(3)
C10 Fe1 C2 C1 -158.4(3)
C7 Fe1 C2 C1 -41.6(9)
C8 Fe1 C2 C1 -74.9(4)
C9 Fe1 C2 C1 -115.7(3)
C6 Fe1 C2 C1 167.4(5)
C1 C2 C3 C4 0.1(5)
Fe1 C2 C3 C4 59.5(3)
C1 C2 C3 Fe1 -59.4(3)
C2 Fe1 C3 C4 -119.7(4)
C5 Fe1 C3 C4 -38.3(3)
C10 Fe1 C3 C4 124.6(3)
C7 Fe1 C3 C4 48.0(6)
C8 Fe1 C3 C4 -164.4(7)
C9 Fe1 C3 C4 165.5(3)
C1 Fe1 C3 C4 -81.7(3)
C6 Fe1 C3 C4 82.0(3)
C4 Fe1 C3 C2 119.7(4)
C5 Fe1 C3 C2 81.4(3)
C10 Fe1 C3 C2 -115.7(3)
C7 Fe1 C3 C2 167.7(4)
C8 Fe1 C3 C2 -44.8(8)
C9 Fe1 C3 C2 -74.8(3)
C1 Fe1 C3 C2 38.0(3)
C6 Fe1 C3 C2 -158.3(3)
C2 C3 C4 C5 -0.2(5)
Fe1 C3 C4 C5 59.2(3)
C2 C3 C4 Fe1 -59.5(3)
C2 Fe1 C4 C3 37.7(3)
C5 Fe1 C4 C3 119.1(4)
C10 Fe1 C4 C3 -74.8(3)
C7 Fe1 C4 C3 -158.0(3)
C8 Fe1 C4 C3 170.2(4)
C9 Fe1 C4 C3 -44.5(8)
C1 Fe1 C4 C3 81.8(3)
C6 Fe1 C4 C3 -115.7(3)
C3 Fe1 C4 C5 -119.1(4)
C2 Fe1 C4 C5 -81.4(3)
C10 Fe1 C4 C5 166.1(3)
C7 Fe1 C4 C5 82.9(3)
C8 Fe1 C4 C5 51.1(6)
C9 Fe1 C4 C5 -163.6(6)
C1 Fe1 C4 C5 -37.3(3)
C6 Fe1 C4 C5 125.2(3)
C2 C1 C5 C4 -0.3(5)
Fe1 C1 C5 C4 -58.9(3)
C2 C1 C5 Fe1 58.6(3)
C3 C4 C5 C1 0.3(5)
Fe1 C4 C5 C1 59.5(3)
C3 C4 C5 Fe1 -59.2(3)
C3 Fe1 C5 C1 -81.7(3)
C4 Fe1 C5 C1 -119.2(4)
C2 Fe1 C5 C1 -37.6(3)
C10 Fe1 C5 C1 -162.8(7)
C7 Fe1 C5 C1 125.6(3)
C8 Fe1 C5 C1 83.6(3)
C9 Fe1 C5 C1 50.0(6)
C6 Fe1 C5 C1 166.3(3)
C3 Fe1 C5 C4 37.6(3)
C2 Fe1 C5 C4 81.6(3)
C10 Fe1 C5 C4 -43.6(8)
C7 Fe1 C5 C4 -115.2(3)
C8 Fe1 C5 C4 -157.2(3)
C9 Fe1 C5 C4 169.3(4)
C1 Fe1 C5 C4 119.2(4)
C6 Fe1 C5 C4 -74.5(3)
C3 Fe1 C6 C7 -157.8(3)
C4 Fe1 C6 C7 -115.4(3)
C2 Fe1 C6 C7 167.9(4)
C5 Fe1 C6 C7 -73.4(4)
C10 Fe1 C6 C7 119.5(4)
C8 Fe1 C6 C7 37.9(3)
C9 Fe1 C6 C7 81.7(3)
C1 Fe1 C6 C7 -41.6(8)
C3 Fe1 C6 C10 82.7(4)
C4 Fe1 C6 C10 125.2(3)
C2 Fe1 C6 C10 48.4(6)
C5 Fe1 C6 C10 167.1(3)
C7 Fe1 C6 C10 -119.5(4)
C8 Fe1 C6 C10 -81.5(3)
C9 Fe1 C6 C10 -37.8(3)
C1 Fe1 C6 C10 -161.1(7)
C10 C6 C7 C8 -0.9(6)
Fe1 C6 C7 C8 -60.0(3)
C10 C6 C7 Fe1 59.2(3)
C3 Fe1 C7 C8 166.9(4)
C4 Fe1 C7 C8 -159.4(3)
C2 Fe1 C7 C8 -42.9(9)
C5 Fe1 C7 C8 -115.9(3)
C10 Fe1 C7 C8 80.9(3)
C9 Fe1 C7 C8 37.1(3)
C1 Fe1 C7 C8 -75.4(4)
C6 Fe1 C7 C8 118.4(5)
C3 Fe1 C7 C6 48.5(6)
C4 Fe1 C7 C6 82.2(4)
C2 Fe1 C7 C6 -161.3(7)
C5 Fe1 C7 C6 125.7(3)
C10 Fe1 C7 C6 -37.5(3)
C8 Fe1 C7 C6 -118.4(5)
C9 Fe1 C7 C6 -81.3(3)
C1 Fe1 C7 C6 166.2(3)
C6 C7 C8 C9 0.9(6)
Fe1 C7 C8 C9 -59.1(3)
C6 C7 C8 Fe1 60.0(3)
C3 Fe1 C8 C7 -158.7(6)
C4 Fe1 C8 C7 45.2(6)
C2 Fe1 C8 C7 166.1(3)
C5 Fe1 C8 C7 81.6(4)
C10 Fe1 C8 C7 -82.2(3)
C9 Fe1 C8 C7 -120.2(4)
C1 Fe1 C8 C7 124.3(3)
C6 Fe1 C8 C7 -38.2(3)
C3 Fe1 C8 C9 -38.5(8)
C4 Fe1 C8 C9 165.4(4)
C2 Fe1 C8 C9 -73.7(4)
C5 Fe1 C8 C9 -158.2(3)
C10 Fe1 C8 C9 38.0(3)
C7 Fe1 C8 C9 120.2(4)
C1 Fe1 C8 C9 -115.5(3)
C6 Fe1 C8 C9 82.0(3)
C7 C8 C9 C10 -0.6(6)
Fe1 C8 C9 C10 -59.7(3)
C7 C8 C9 Fe1 59.1(4)
C3 Fe1 C9 C8 167.8(3)
C4 Fe1 C9 C8 -157.6(6)
C2 Fe1 C9 C8 126.0(3)
C5 Fe1 C9 C8 47.7(6)
C10 Fe1 C9 C8 -118.6(4)
C7 Fe1 C9 C8 -37.0(3)
C1 Fe1 C9 C8 82.8(3)
C6 Fe1 C9 C8 -80.8(3)
C3 Fe1 C9 C10 -73.6(3)
C4 Fe1 C9 C10 -39.0(8)
C2 Fe1 C9 C10 -115.3(3)
C5 Fe1 C9 C10 166.3(4)
C7 Fe1 C9 C10 81.6(3)
C8 Fe1 C9 C10 118.6(4)
C1 Fe1 C9 C10 -158.5(3)
C6 Fe1 C9 C10 37.8(3)
C8 C9 C10 C6 0.1(6)
Fe1 C9 C10 C6 -59.7(3)
C8 C9 C10 Fe1 59.8(3)
C7 C6 C10 C9 0.5(6)
Fe1 C6 C10 C9 59.7(3)
C7 C6 C10 Fe1 -59.2(3)
C3 Fe1 C10 C9 125.9(3)
C4 Fe1 C10 C9 167.1(3)
C2 Fe1 C10 C9 82.9(3)
C5 Fe1 C10 C9 -158.7(6)
C7 Fe1 C10 C9 -81.4(3)
C8 Fe1 C10 C9 -37.9(3)
C1 Fe1 C10 C9 48.2(6)
C6 Fe1 C10 C9 -118.9(4)
C3 Fe1 C10 C6 -115.2(3)
C4 Fe1 C10 C6 -73.9(4)
C2 Fe1 C10 C6 -158.2(3)
C5 Fe1 C10 C6 -39.7(8)
C7 Fe1 C10 C6 37.5(3)
C8 Fe1 C10 C6 81.0(3)
C9 Fe1 C10 C6 118.9(4)
C1 Fe1 C10 C6 167.1(4)
F1 C12 C13 F2 -2.1(6)
C17 C12 C13 F2 -178.3(4)
F1 C12 C13 C14 176.4(4)
C17 C12 C13 C14 0.2(6)
F2 C13 C14 F3 1.4(6)
C12 C13 C14 F3 -177.1(4)
F2 C13 C14 C15 178.2(4)
C12 C13 C14 C15 -0.4(7)
F3 C14 C15 F4 1.0(6)
C13 C14 C15 F4 -175.8(4)
F3 C14 C15 C16 178.4(4)
C13 C14 C15 C16 1.6(7)
F4 C15 C16 C17 174.8(3)
C14 C15 C16 C17 -2.4(6)
F4 C15 C16 B1 -1.6(7)
C14 C15 C16 B1 -178.8(4)
F1 C12 C17 F5 2.2(6)
C13 C12 C17 F5 178.4(4)
F1 C12 C17 C16 -177.5(4)
C13 C12 C17 C16 -1.2(7)
C15 C16 C17 F5 -177.4(3)
B1 C16 C17 F5 -0.6(5)
C15 C16 C17 C12 2.3(6)
B1 C16 C17 C12 179.1(4)
C23 C18 C19 F6 -179.0(4)
B2 C18 C19 F6 -6.1(6)
C23 C18 C19 C20 2.0(6)
B2 C18 C19 C20 174.9(4)
F6 C19 C20 F7 0.3(6)
C18 C19 C20 F7 179.3(4)
F6 C19 C20 C21 -178.9(4)
C18 C19 C20 C21 0.1(7)
F7 C20 C21 F8 -0.4(6)
C19 C20 C21 F8 178.7(4)
F7 C20 C21 C22 179.6(4)
C19 C20 C21 C22 -1.2(7)
F8 C21 C22 F9 1.4(6)
C20 C21 C22 F9 -178.6(4)
F8 C21 C22 C23 -180.0(4)
C20 C21 C22 C23 0.0(6)
F9 C22 C23 F10 0.9(6)
C21 C22 C23 F10 -177.7(4)
F9 C22 C23 C18 -178.9(4)
C21 C22 C23 C18 2.5(7)
C19 C18 C23 F10 176.8(4)
B2 C18 C23 F10 3.4(6)
C19 C18 C23 C22 -3.4(6)
B2 C18 C23 C22 -176.8(4)
C29 C24 C25 F11 180.0(3)
B2 C24 C25 F11 -2.3(6)
C29 C24 C25 C26 0.5(6)
B2 C24 C25 C26 178.3(4)
F11 C25 C26 F12 0.8(6)
C24 C25 C26 F12 -179.7(4)
F11 C25 C26 C27 -178.5(4)
C24 C25 C26 C27 0.9(7)
F12 C26 C27 F13 0.1(6)
C25 C26 C27 F13 179.4(4)
F12 C26 C27 C28 179.9(4)
C25 C26 C27 C28 -0.7(7)
F13 C27 C28 F14 1.5(6)
C26 C27 C28 F14 -178.4(4)
F13 C27 C28 C29 179.0(4)
C26 C27 C28 C29 -0.9(7)
C25 C24 C29 F15 177.4(4)
B2 C24 C29 F15 -0.2(7)
C25 C24 C29 C28 -2.2(6)
B2 C24 C29 C28 -179.8(4)
F14 C28 C29 F15 0.4(6)
C27 C28 C29 F15 -177.1(4)
F14 C28 C29 C24 -179.9(4)
C27 C28 C29 C24 2.5(7)
C35 C30 C31 F16 -176.0(4)
B2 C30 C31 F16 0.7(7)
C35 C30 C31 C32 4.0(6)
B2 C30 C31 C32 -179.2(4)
F16 C31 C32 F17 -1.5(6)
C30 C31 C32 F17 178.5(4)
F16 C31 C32 C33 179.1(4)
C30 C31 C32 C33 -1.0(7)
F17 C32 C33 F18 -2.4(7)
C31 C32 C33 F18 177.1(4)
F17 C32 C33 C34 178.6(4)
C31 C32 C33 C34 -1.9(7)
F18 C33 C34 F19 -0.4(7)
C32 C33 C34 F19 178.6(4)
F18 C33 C34 C35 -177.6(4)
C32 C33 C34 C35 1.4(7)
F19 C34 C35 F20 2.7(6)
C33 C34 C35 F20 179.8(4)
F19 C34 C35 C30 -175.0(4)
C33 C34 C35 C30 2.2(7)
C31 C30 C35 C34 -4.6(6)
B2 C30 C35 C34 178.2(4)
C31 C30 C35 F20 177.8(4)
B2 C30 C35 F20 0.6(6)
C41 C36 C37 F21 177.8(4)
B1 C36 C37 F21 1.5(6)
C41 C36 C37 C38 -1.0(6)
B1 C36 C37 C38 -177.4(4)
F21 C37 C38 F22 0.9(6)
C36 C37 C38 F22 179.9(4)
F21 C37 C38 C39 -177.8(4)
C36 C37 C38 C39 1.2(7)
F22 C38 C39 F23 1.5(6)
C37 C38 C39 F23 -179.8(4)
F22 C38 C39 C40 -179.2(4)
C37 C38 C39 C40 -0.5(6)
F23 C39 C40 F24 -0.3(6)
C38 C39 C40 F24 -179.6(4)
F23 C39 C40 C41 179.2(4)
C38 C39 C40 C41 -0.1(7)
F24 C40 C41 F25 0.3(6)
C39 C40 C41 F25 -179.1(4)
F24 C40 C41 C36 179.6(4)
C39 C40 C41 C36 0.2(7)
C37 C36 C41 F25 179.6(4)
B1 C36 C41 F25 -4.2(6)
C37 C36 C41 C40 0.4(6)
B1 C36 C41 C40 176.5(4)
C47 C42 C43 F26 -175.6(4)
B1 C42 C43 F26 -1.4(7)
C47 C42 C43 C44 4.4(6)
B1 C42 C43 C44 178.7(4)
F26 C43 C44 F27 -0.7(6)
C42 C43 C44 F27 179.2(4)
F26 C43 C44 C45 179.3(4)
C42 C43 C44 C45 -0.7(7)
F27 C44 C45 F28 -2.8(6)
C43 C44 C45 F28 177.2(4)
F27 C44 C45 C46 177.5(4)
C43 C44 C45 C46 -2.5(7)
F28 C45 C46 F29 1.9(7)
C44 C45 C46 F29 -178.4(4)
F28 C45 C46 C47 -178.1(4)
C44 C45 C46 C47 1.6(7)
F29 C46 C47 F30 2.7(6)
C45 C46 C47 F30 -177.3(4)
F29 C46 C47 C42 -177.4(4)
C45 C46 C47 C42 2.6(7)
C43 C42 C47 F30 174.6(4)
B1 C42 C47 F30 -0.3(6)
C43 C42 C47 C46 -5.4(6)
B1 C42 C47 C46 179.8(4)
C15 C16 B1 N1 120.3(4)
C17 C16 B1 N1 -55.9(5)
C15 C16 B1 C42 -6.4(6)
C17 C16 B1 C42 177.4(4)
C15 C16 B1 C36 -123.7(4)
C17 C16 B1 C36 60.0(5)
C43 C42 B1 C16 133.6(4)
C47 C42 B1 C16 -52.4(5)
C43 C42 B1 N1 8.8(6)
C47 C42 B1 N1 -177.2(4)
C43 C42 B1 C36 -103.3(5)
C47 C42 B1 C36 70.6(5)
C37 C36 B1 C16 -161.7(4)
C41 C36 B1 C16 22.4(6)
C37 C36 B1 N1 -44.2(5)
C41 C36 B1 N1 140.0(4)
C37 C36 B1 C42 72.7(5)
C41 C36 B1 C42 -103.1(5)
C35 C30 B2 N1 -172.1(4)
C31 C30 B2 N1 11.3(6)
C35 C30 B2 C24 -49.6(5)
C31 C30 B2 C24 133.8(4)
C35 C30 B2 C18 72.5(5)
C31 C30 B2 C18 -104.1(5)
C29 C24 B2 N1 108.3(5)
C25 C24 B2 N1 -69.1(5)
C29 C24 B2 C30 -15.0(6)
C25 C24 B2 C30 167.6(4)
C29 C24 B2 C18 -131.3(4)
C25 C24 B2 C18 51.3(5)
C19 C18 B2 N1 142.8(4)
C23 C18 B2 N1 -44.8(5)
C19 C18 B2 C30 -100.4(5)
C23 C18 B2 C30 72.0(5)
C19 C18 B2 C24 22.2(6)
C23 C18 B2 C24 -165.4(4)
C16 B1 N1 B2 -35.0(6)
C42 B1 N1 B2 94.2(5)
C36 B1 N1 B2 -155.6(4)
C30 B2 N1 B1 119.4(4)
C24 B2 N1 B1 -5.8(6)
C18 B2 N1 B1 -128.9(4)
